data_7105842
loop_
_publ_author_name
'Natalia Shustova'
'Igor V. Kuvychko'
'Dmitry Peryshkov'
'James Whitaker'
'Bryon Larson'
'Yu-Sheng Chen'
'Lothar Dunsch'
'Konrad Seppelt'
'Alexey Popov'
'Steven Strauss'
'Olga Boltalina'

_publ_section_title
;
 Chemical tailoring of fullerene acceptor materials: synthesis, structures
 and electrochemical properties of perfluoroisopropylfullerenes
;
_journal_name_full Chem.Commun.
_journal_page_first 875
_journal_paper_doi 10.1039/c0cc03247f
_journal_volume 47
_journal_year 2011
_chemical_formula_moiety 'C72 F28, 0.5(C7 H2)'
_chemical_formula_sum 'C75.5 H F28'
_chemical_formula_weight 1439.76
_chemical_name_systematic
;
?
;
_space_group_IT_number 14
_symmetry_cell_setting monoclinic
_symmetry_space_group_name_Hall '-P 2yn'
_symmetry_space_group_name_H-M 'P 1 21/n 1'
_atom_sites_solution_hydrogens geom
_atom_sites_solution_primary direct
_atom_sites_solution_secondary difmap
_audit_creation_method SHELXL-97
_audit_update_record
;
2010-07-13 # Formatted by publCIF
;
_cell_angle_alpha 90.00
_cell_angle_beta 115.435(8)
_cell_angle_gamma 90.00
_cell_formula_units_Z 4
_cell_length_a 22.645(4)
_cell_length_b 10.1528(17)
_cell_length_c 23.011(4)
_cell_measurement_reflns_used 9636
_cell_measurement_temperature 100(2)
_cell_measurement_theta_max 29.25
_cell_measurement_theta_min 2.67
_cell_volume 4777.7(15)
_computing_cell_refinement 'APEX2, v. 2.0-2, Bruker AXS, 2006'
_computing_data_collection 'APEX2, v. 2.0-2, Bruker AXS, 2006'
_computing_data_reduction 'APEX2, v. 2.0-2, Bruker AXS, 2006'
_computing_molecular_graphics 'SHELXTL, v. 6.14, Bruker AXS'
_computing_publication_material 'SHELXTL, v. 6.14, Bruker AXS'
_computing_structure_refinement 'SHELXTL, v. 6.14, Bruker AXS'
_computing_structure_solution 'SHELXTL, v. 6.14, Bruker AXS'
_diffrn_ambient_temperature 100(2)
_diffrn_measured_fraction_theta_full 0.987
_diffrn_measured_fraction_theta_max 0.987
_diffrn_measurement_device_type 'Bruker Kappa APEX II diffractometer'
_diffrn_measurement_method 'phi and omega scans'
_diffrn_radiation_monochromator graphite
_diffrn_radiation_source 'fine-focus sealed tube'
_diffrn_radiation_type MoK\a
_diffrn_radiation_wavelength 0.71073
_diffrn_reflns_av_R_equivalents 0.1710
_diffrn_reflns_av_sigmaI/netI 0.1383
_diffrn_reflns_limit_h_max 28
_diffrn_reflns_limit_h_min -28
_diffrn_reflns_limit_k_max 12
_diffrn_reflns_limit_k_min -12
_diffrn_reflns_limit_l_max 28
_diffrn_reflns_limit_l_min -28
_diffrn_reflns_number 118763
_diffrn_reflns_theta_full 26.41
_diffrn_reflns_theta_max 26.41
_diffrn_reflns_theta_min 1.96
_diffrn_standards_decay_% 0
_diffrn_standards_interval_count 0
_diffrn_standards_interval_time 0
_diffrn_standards_number 0
_exptl_absorpt_coefficient_mu 0.193
_exptl_absorpt_correction_T_max 0.9931
_exptl_absorpt_correction_T_min 0.8765
_exptl_absorpt_correction_type multi-scan
_exptl_absorpt_process_details 'SADABS, v. 2.10, Bruker AXS, Madison, WI'
_exptl_crystal_colour red
_exptl_crystal_density_diffrn 2.002
_exptl_crystal_density_method 'not measured'
_exptl_crystal_description needle
_exptl_crystal_F_000 2824
_exptl_crystal_size_max 0.70
_exptl_crystal_size_mid 0.08
_exptl_crystal_size_min 0.04
_refine_diff_density_max 0.586
_refine_diff_density_min -0.352
_refine_diff_density_rms 0.081
_refine_ls_extinction_method none
_refine_ls_goodness_of_fit_ref 1.058
_refine_ls_hydrogen_treatment mixed
_refine_ls_matrix_type full
_refine_ls_number_parameters 1065
_refine_ls_number_reflns 9688
_refine_ls_number_restraints 588
_refine_ls_restrained_S_all 1.032
_refine_ls_R_factor_all 0.1763
_refine_ls_R_factor_gt 0.0643
_refine_ls_shift/su_max 0.002
_refine_ls_shift/su_mean 0.000
_refine_ls_structure_factor_coef Fsqd
_refine_ls_weighting_details 'calc w=1/[\s^2^(Fo^2^)+(0.0593P)^2^+9.2334P] where P=(Fo^2^+2Fc^2^)/3'
_refine_ls_weighting_scheme calc
_refine_ls_wR_factor_gt 0.1375
_refine_ls_wR_factor_ref 0.1759
_reflns_number_gt 4614
_reflns_number_total 9688
_reflns_threshold_expression >2sigma(I)
_cod_data_source_file C0CC03247F.TXT
_cod_data_source_block ss234m
_cod_original_cell_volume 4777.8(13)
_cod_original_sg_symbol_H-M 'P 21/n'
_cod_original_formula_sum 'C75.50 H F28'
_cod_database_code 7105842

loop_
_symmetry_equiv_pos_as_xyz
'x, y, z'
'-x+1/2, y+1/2, -z+1/2'
'-x, -y, -z'
'x-1/2, -y-1/2, z-1/2'

loop_
_atom_site_label
_atom_site_type_symbol
_atom_site_fract_x
_atom_site_fract_y
_atom_site_fract_z
_atom_site_U_iso_or_equiv
_atom_site_adp_type
_atom_site_occupancy
_atom_site_symmetry_multiplicity
_atom_site_calc_flag
_atom_site_refinement_flags
_atom_site_disorder_assembly
_atom_site_disorder_group
C1 C 0.5369(2) 0.2332(5) 0.1276(2) 0.0229(10) Uani 1 1 d U . .
C2 C 0.4881(2) 0.1179(5) 0.1120(2) 0.0236(10) Uani 1 1 d U . .
C3 C 0.5032(2) 0.0396(5) 0.1669(2) 0.0258(11) Uani 1 1 d U . .
C4 C 0.5517(2) 0.1075(5) 0.2224(2) 0.0249(11) Uani 1 1 d U . .
C5 C 0.5686(2) 0.2299(5) 0.2018(2) 0.0234(10) Uani 1 1 d U . .
C6 C 0.5802(2) 0.3395(5) 0.2393(2) 0.0232(10) Uani 1 1 d U . .
C7 C 0.5635(2) 0.4811(5) 0.2140(2) 0.0234(10) Uani 1 1 d U . .
C8 C 0.5098(2) 0.4696(5) 0.1456(2) 0.0230(10) Uani 1 1 d U . .
C9 C 0.4989(2) 0.3614(5) 0.1077(2) 0.0224(10) Uani 1 1 d U . .
C10 C 0.4311(2) 0.3656(5) 0.0588(2) 0.0236(10) Uani 1 1 d U . .
C11 C 0.3952(2) 0.2545(5) 0.0402(2) 0.0241(10) Uani 1 1 d U . .
C12 C 0.4238(2) 0.1281(5) 0.0676(2) 0.0222(10) Uani 1 1 d U . .
C13 C 0.3740(2) 0.0536(5) 0.0752(2) 0.0251(11) Uani 1 1 d U A .
C14 C 0.3890(2) -0.0295(5) 0.1262(2) 0.0264(11) Uani 1 1 d U . .
C15 C 0.4551(2) -0.0362(5) 0.1744(2) 0.0259(11) Uani 1 1 d U . .
C16 C 0.4539(2) -0.0456(5) 0.2361(2) 0.0305(11) Uani 1 1 d U A .
C17 C 0.5009(2) 0.0170(5) 0.2888(2) 0.0294(11) Uani 1 1 d U . .
C18 C 0.5511(2) 0.0956(5) 0.2814(2) 0.0281(11) Uani 1 1 d U . .
C19 C 0.5635(2) 0.2097(5) 0.3213(2) 0.0291(11) Uani 1 1 d U A .
C20 C 0.5759(2) 0.3291(5) 0.2999(2) 0.0274(11) Uani 1 1 d U . .
C21 C 0.5476(2) 0.4485(5) 0.3108(2) 0.0281(11) Uani 1 1 d U A .
C22 C 0.5324(2) 0.5352(5) 0.2573(2) 0.0267(11) Uani 1 1 d U . .
C23 C 0.4761(2) 0.6064(5) 0.2349(2) 0.0267(11) Uani 1 1 d U A .
C24 C 0.4342(2) 0.6189(5) 0.1658(2) 0.0244(11) Uani 1 1 d U A .
C25 C 0.4502(2) 0.5501(5) 0.1237(2) 0.0228(10) Uani 1 1 d U . .
C26 C 0.4010(2) 0.4855(5) 0.0693(2) 0.0233(10) Uani 1 1 d U . .
C27 C 0.3369(2) 0.4895(5) 0.0585(2) 0.0218(10) Uani 1 1 d U A .
C28 C 0.2883(2) 0.3769(5) 0.0243(2) 0.0261(11) Uani 1 1 d U . .
C29 C 0.3266(2) 0.2511(5) 0.03024(19) 0.0213(10) Uani 1 1 d U A .
C30 C 0.3145(2) 0.1346(5) 0.0507(2) 0.0234(10) Uani 1 1 d U . .
C31 C 0.2598(2) 0.1106(5) 0.0715(2) 0.0264(11) Uani 1 1 d U A .
C32 C 0.2889(2) 0.0375(5) 0.1367(2) 0.0257(11) Uani 1 1 d U . .
C33 C 0.3457(2) -0.0349(5) 0.1586(2) 0.0271(11) Uani 1 1 d U A .
C34 C 0.3867(2) -0.0459(5) 0.2269(2) 0.0293(11) Uani 1 1 d U . .
C35 C 0.3698(2) 0.0184(5) 0.2704(2) 0.0310(12) Uani 1 1 d U A .
C36 C 0.4193(2) 0.0856(6) 0.3258(2) 0.0353(12) Uani 1 1 d U . .
C37 C 0.4834(2) 0.0843(6) 0.3339(2) 0.0332(12) Uani 1 1 d U A .
C38 C 0.5224(2) 0.2037(6) 0.3541(2) 0.0345(12) Uani 1 1 d U . .
C39 C 0.4952(2) 0.3187(6) 0.3651(2) 0.0343(12) Uani 1 1 d U A .
C40 C 0.5083(2) 0.4436(5) 0.3429(2) 0.0320(12) Uani 1 1 d U . .
C41 C 0.4502(2) 0.5211(6) 0.3207(2) 0.0339(12) Uani 1 1 d U A .
C42 C 0.4342(2) 0.6025(5) 0.2669(2) 0.0313(12) Uani 1 1 d U . .
C43 C 0.3670(2) 0.6102(5) 0.2185(2) 0.0297(11) Uani 1 1 d U A .
C44 C 0.3673(2) 0.6195(5) 0.1563(2) 0.0272(11) Uani 1 1 d U . .
C45 C 0.3205(2) 0.5521(5) 0.1041(2) 0.0240(10) Uani 1 1 d U A .
C46 C 0.2707(2) 0.4762(5) 0.1113(2) 0.0281(11) Uani 1 1 d U . .
C47 C 0.2545(2) 0.3632(5) 0.0698(2) 0.0252(11) Uani 1 1 d U A .
C48 C 0.2428(2) 0.2444(5) 0.0902(2) 0.0263(11) Uani 1 1 d U . .
C49 C 0.2458(2) 0.2345(5) 0.1540(2) 0.0275(11) Uani 1 1 d U A .
C50 C 0.2733(2) 0.1085(5) 0.1816(2) 0.0288(11) Uani 1 1 d U A .
C51 C 0.3119(2) 0.0975(5) 0.2472(2) 0.0298(11) Uani 1 1 d U . .
C52 C 0.3241(2) 0.2121(6) 0.2879(2) 0.0326(12) Uani 1 1 d U A .
C53 C 0.3911(2) 0.2042(6) 0.3364(2) 0.0334(12) Uani 1 1 d U A .
C54 C 0.4283(2) 0.3191(6) 0.3561(2) 0.0343(12) Uani 1 1 d U . .
C55 C 0.4004(3) 0.4458(6) 0.3281(2) 0.0373(13) Uani 1 1 d U A .
C56 C 0.3362(2) 0.4522(5) 0.2814(2) 0.0318(12) Uani 1 1 d U . .
C58 C 0.2698(2) 0.4680(5) 0.1715(2) 0.0276(11) Uani 1 1 d U A .
C59 C 0.2567(2) 0.3442(5) 0.1926(2) 0.0310(11) Uani 1 1 d U . .
C60 C 0.2975(2) 0.3343(6) 0.2614(2) 0.0324(12) Uani 1 1 d U A .
C61 C 0.5879(2) 0.2152(5) 0.0981(2) 0.0275(11) Uani 1 1 d U . .
C62 C 0.5616(2) 0.2648(5) 0.0289(2) 0.0297(12) Uani 1 1 d U . .
C63 C 0.6141(2) 0.0756(5) 0.1034(2) 0.0320(12) Uani 1 1 d U . .
C67 C 0.3188(2) 0.5363(5) 0.2258(2) 0.0313(11) Uani 1 1 d U A .
C71 C 0.6235(2) 0.5636(5) 0.2171(2) 0.0267(11) Uani 1 1 d U . .
C72 C 0.6866(3) 0.5385(7) 0.2773(3) 0.0457(14) Uani 1 1 d U . .
C73 C 0.6106(2) 0.7112(6) 0.2073(3) 0.0398(13) Uani 1 1 d U . .
C81 C 0.2392(2) 0.4103(5) -0.0471(2) 0.0300(11) Uani 0.894(4) 1 d PDU A 1
F811 F 0.18482(17) 0.3318(4) -0.06317(16) 0.0367(9) Uani 0.894(4) 1 d PDU A 1
C82 C 0.2667(3) 0.3755(6) -0.0955(2) 0.0349(13) Uani 0.894(4) 1 d PDU A 1
F821 F 0.22972(17) 0.4207(4) -0.15410(15) 0.0468(11) Uani 0.894(4) 1 d PDU A 1
F822 F 0.27107(18) 0.2455(4) -0.10073(15) 0.0512(11) Uani 0.894(4) 1 d PDU A 1
F823 F 0.3257(2) 0.4263(6) -0.0766(3) 0.0411(13) Uani 0.894(4) 1 d PDU A 1
C83 C 0.2142(3) 0.5502(6) -0.0570(2) 0.0331(13) Uani 0.894(4) 1 d PDU A 1
F831 F 0.1612(2) 0.5665(6) -0.1131(2) 0.0469(12) Uani 0.894(4) 1 d PDU A 1
F832 F 0.25871(18) 0.6347(4) -0.05604(19) 0.0396(11) Uani 0.894(4) 1 d PDU A 1
F833 F 0.1944(6) 0.5860(10) -0.0117(4) 0.0427(10) Uani 0.894(4) 1 d PDU A 1
C81A C 0.2392(2) 0.4103(5) -0.0471(2) 0.0300(11) Uani 0.106(4) 1 d PDU A 2
F814 F 0.2130(16) 0.298(2) -0.0793(14) 0.046(7) Uani 0.106(4) 1 d PDU A 2
C82A C 0.2687(13) 0.504(3) -0.0804(12) 0.0349(13) Uani 0.106(4) 1 d PDU A 2
F824 F 0.2303(15) 0.501(4) -0.1427(12) 0.0468(11) Uani 0.106(4) 1 d PDU A 2
F825 F 0.3269(17) 0.458(6) -0.071(3) 0.0411(13) Uani 0.106(4) 1 d PDU A 2
F826 F 0.2790(18) 0.631(3) -0.0642(18) 0.0396(11) Uani 0.106(4) 1 d PDU A 2
C83A C 0.1791(11) 0.487(3) -0.0500(16) 0.0331(13) Uani 0.106(4) 1 d PDU A 2
F834 F 0.146(2) 0.540(6) -0.109(2) 0.0469(12) Uani 0.106(4) 1 d PDU A 2
F835 F 0.200(5) 0.590(8) -0.010(3) 0.0427(10) Uani 0.106(4) 1 d PDU A 2
F836 F 0.1331(12) 0.430(4) -0.0366(14) 0.068(9) Uani 0.106(4) 1 d PDU A 2
C91 C 0.2000(2) 0.0345(5) 0.0177(2) 0.0292(10) Uani 1 1 d DU . .
C92 C 0.1363(4) 0.0591(10) 0.0184(4) 0.038(2) Uani 0.582(5) 1 d PDU A 3
C93 C 0.2125(5) -0.1134(10) 0.0140(5) 0.042(2) Uani 0.582(5) 1 d PDU A 3
C501 C 0.4813(5) 0.8168(9) 0.4453(4) 0.097(3) Uani 1 1 d U B -5
C502 C 0.5432(7) 0.8774(15) 0.4777(8) 0.063(4) Uani 0.50 1 d PDU B -5
H502 H 0.581(4) 0.832(11) 0.482(6) 0.075 Uiso 0.50 1 d PD C -5
C503 C 0.4278(7) 0.9008(19) 0.4488(7) 0.076(4) Uani 0.50 1 d PU B -5
H503 H 0.3831 0.8772 0.4255 0.091 Uiso 0.50 1 calc PR B -5
C504 C 0.5026(10) 1.0637(16) 0.5157(7) 0.075(5) Uani 0.50 1 d PU B -5
C505 C 0.4448(4) 1.0101(10) 0.4858(4) 0.076(2) Uani 1 1 d U B -5
C92A C 0.1492(6) -0.0064(11) 0.0414(6) 0.030(3) Uani 0.418(5) 1 d PDU A 4
C93A C 0.2180(6) -0.0732(13) -0.0135(5) 0.034(3) Uani 0.418(5) 1 d PDU A 4
F611 F 0.64190(12) 0.2912(3) 0.13277(12) 0.0317(7) Uani 1 1 d U . .
F621 F 0.55598(14) 0.3959(3) 0.02632(13) 0.0352(7) Uani 1 1 d U . .
F622 F 0.50344(14) 0.2144(3) -0.00706(13) 0.0420(8) Uani 1 1 d U . .
F623 F 0.60110(14) 0.2333(3) 0.00177(13) 0.0415(8) Uani 1 1 d U . .
F631 F 0.66597(13) 0.0693(3) 0.09084(14) 0.0396(8) Uani 1 1 d U . .
F632 F 0.56904(14) -0.0065(3) 0.06301(15) 0.0438(8) Uani 1 1 d U . .
F633 F 0.63317(14) 0.0285(3) 0.16279(14) 0.0398(7) Uani 1 1 d U . .
F711 F 0.63592(14) 0.5265(3) 0.16705(13) 0.0384(7) Uani 1 1 d U . .
F721 F 0.73408(14) 0.6184(3) 0.28075(14) 0.0499(9) Uani 1 1 d U . .
F722 F 0.70745(14) 0.4141(4) 0.27518(18) 0.0652(11) Uani 1 1 d U . .
F723 F 0.67861(15) 0.5495(5) 0.32983(15) 0.0748(13) Uani 1 1 d U . .
F731 F 0.65521(14) 0.7712(3) 0.19399(16) 0.0493(9) Uani 1 1 d U . .
F732 F 0.61187(18) 0.7681(4) 0.26035(19) 0.0704(11) Uani 1 1 d U . .
F733 F 0.55301(14) 0.7380(3) 0.16033(17) 0.0575(10) Uani 1 1 d U . .
F911 F 0.1949(3) 0.0779(6) -0.0423(2) 0.0355(15) Uani 0.582(5) 1 d PDU A 3
F912 F 0.1635(3) 0.1289(7) -0.0296(3) 0.0321(19) Uani 0.418(5) 1 d PDU A 4
F921 F 0.0891(10) -0.0216(18) -0.0201(8) 0.042(4) Uani 0.582(5) 1 d PDU A 3
F922 F 0.1172(2) 0.1810(5) 0.0000(2) 0.0428(16) Uani 0.582(5) 1 d PDU A 3
F923 F 0.1393(8) 0.0419(12) 0.0773(5) 0.045(3) Uani 0.582(5) 1 d PDU A 3
F924 F 0.1708(3) -0.1119(7) 0.0806(3) 0.037(2) Uani 0.418(5) 1 d PDU A 4
F925 F 0.1365(13) 0.0885(15) 0.0753(9) 0.042(4) Uani 0.418(5) 1 d PDU A 4
F926 F 0.0921(13) -0.042(2) -0.0058(11) 0.042(5) Uani 0.418(5) 1 d PDU A 4
F931 F 0.2724(7) -0.1452(18) 0.0198(8) 0.046(3) Uani 0.582(5) 1 d PDU A 3
F932 F 0.1697(14) -0.161(4) -0.0432(7) 0.050(2) Uani 0.582(5) 1 d PDU A 3
F933 F 0.2030(3) -0.1807(6) 0.0595(3) 0.0478(17) Uani 0.582(5) 1 d PDU A 3
F934 F 0.2478(3) -0.0223(8) -0.0466(3) 0.049(2) Uani 0.418(5) 1 d PDU A 4
F935 F 0.1682(19) -0.148(5) -0.0526(11) 0.050(2) Uani 0.418(5) 1 d PDU A 4
F936 F 0.2594(8) -0.151(2) 0.0326(9) 0.040(3) Uani 0.418(5) 1 d PDU A 4

loop_
_atom_site_aniso_label
_atom_site_aniso_U_11
_atom_site_aniso_U_22
_atom_site_aniso_U_33
_atom_site_aniso_U_23
_atom_site_aniso_U_13
_atom_site_aniso_U_12
C1 0.019(2) 0.030(3) 0.017(2) -0.001(2) 0.0049(19) -0.003(2)
C2 0.024(2) 0.031(3) 0.016(2) -0.004(2) 0.010(2) 0.001(2)
C3 0.020(2) 0.028(3) 0.029(3) 0.004(2) 0.011(2) 0.002(2)
C4 0.018(2) 0.031(3) 0.023(2) 0.003(2) 0.006(2) 0.009(2)
C5 0.016(2) 0.032(3) 0.020(2) 0.004(2) 0.006(2) 0.003(2)
C6 0.015(2) 0.033(3) 0.019(2) 0.000(2) 0.005(2) 0.000(2)
C7 0.019(2) 0.034(3) 0.014(2) 0.000(2) 0.0040(19) 0.001(2)
C8 0.021(2) 0.035(3) 0.013(2) 0.000(2) 0.0077(19) -0.004(2)
C9 0.023(2) 0.034(3) 0.014(2) 0.001(2) 0.0116(19) -0.003(2)
C10 0.023(2) 0.035(3) 0.013(2) 0.000(2) 0.0079(19) -0.004(2)
C11 0.024(2) 0.036(3) 0.012(2) 0.000(2) 0.007(2) -0.001(2)
C12 0.024(2) 0.029(3) 0.015(2) -0.006(2) 0.010(2) -0.005(2)
C13 0.028(3) 0.031(3) 0.015(2) -0.004(2) 0.007(2) -0.006(2)
C14 0.027(3) 0.030(3) 0.025(2) -0.005(2) 0.013(2) -0.006(2)
C15 0.025(3) 0.023(3) 0.028(3) 0.003(2) 0.010(2) 0.005(2)
C16 0.030(3) 0.030(3) 0.029(3) 0.011(2) 0.010(2) 0.006(2)
C17 0.023(3) 0.037(3) 0.023(3) 0.014(2) 0.005(2) 0.010(2)
C18 0.021(3) 0.036(3) 0.021(2) 0.009(2) 0.003(2) 0.009(2)
C19 0.016(2) 0.046(3) 0.018(2) 0.003(2) 0.000(2) 0.003(2)
C20 0.022(3) 0.042(3) 0.008(2) -0.002(2) -0.0037(19) 0.001(2)
C21 0.016(2) 0.049(3) 0.012(2) -0.004(2) -0.0008(19) -0.002(2)
C22 0.022(3) 0.034(3) 0.018(2) -0.008(2) 0.004(2) -0.002(2)
C23 0.024(2) 0.032(3) 0.022(2) -0.009(2) 0.007(2) -0.002(2)
C24 0.022(2) 0.024(3) 0.025(2) -0.001(2) 0.008(2) 0.000(2)
C25 0.025(2) 0.028(3) 0.016(2) 0.003(2) 0.010(2) -0.005(2)
C26 0.025(2) 0.028(3) 0.014(2) 0.0055(19) 0.005(2) -0.001(2)
C27 0.020(2) 0.028(3) 0.014(2) 0.0043(19) 0.0045(19) -0.004(2)
C28 0.022(2) 0.035(3) 0.018(2) 0.003(2) 0.0059(19) -0.003(2)
C29 0.019(2) 0.034(3) 0.007(2) -0.0031(19) 0.0015(18) -0.005(2)
C30 0.024(2) 0.033(3) 0.011(2) -0.007(2) 0.006(2) -0.008(2)
C31 0.024(2) 0.036(3) 0.014(2) 0.004(2) 0.0031(19) -0.006(2)
C32 0.021(3) 0.033(3) 0.021(2) 0.004(2) 0.007(2) -0.009(2)
C33 0.027(3) 0.030(3) 0.023(2) 0.003(2) 0.010(2) -0.006(2)
C34 0.027(3) 0.035(3) 0.026(3) 0.011(2) 0.011(2) -0.001(2)
C35 0.025(3) 0.043(3) 0.022(3) 0.014(2) 0.008(2) -0.002(2)
C36 0.034(3) 0.054(3) 0.017(2) 0.012(2) 0.009(2) 0.003(2)
C37 0.026(3) 0.052(3) 0.013(2) 0.013(2) 0.000(2) 0.000(2)
C38 0.026(3) 0.060(3) 0.009(2) 0.005(2) -0.001(2) 0.002(2)
C39 0.030(3) 0.064(3) 0.007(2) -0.003(2) 0.006(2) -0.001(2)
C40 0.031(3) 0.048(3) 0.010(2) -0.011(2) 0.002(2) -0.002(2)
C41 0.029(3) 0.056(3) 0.016(2) -0.015(2) 0.008(2) -0.002(2)
C42 0.033(3) 0.037(3) 0.025(3) -0.016(2) 0.014(2) 0.001(2)
C43 0.031(3) 0.030(3) 0.031(3) -0.008(2) 0.016(2) 0.006(2)
C44 0.026(3) 0.028(3) 0.027(3) -0.001(2) 0.011(2) 0.005(2)
C45 0.020(2) 0.026(3) 0.021(2) 0.006(2) 0.004(2) 0.008(2)
C46 0.015(2) 0.044(3) 0.021(2) 0.007(2) 0.003(2) 0.006(2)
C47 0.013(2) 0.040(3) 0.019(2) 0.005(2) 0.003(2) 0.001(2)
C48 0.012(2) 0.046(3) 0.015(2) 0.000(2) 0.0004(19) -0.002(2)
C49 0.018(2) 0.044(3) 0.023(2) 0.001(2) 0.011(2) -0.004(2)
C50 0.020(3) 0.043(3) 0.023(2) 0.007(2) 0.010(2) -0.002(2)
C51 0.025(3) 0.046(3) 0.021(2) 0.007(2) 0.012(2) -0.003(2)
C52 0.027(3) 0.057(3) 0.019(2) 0.003(2) 0.015(2) -0.002(2)
C53 0.031(3) 0.060(3) 0.013(2) 0.007(2) 0.012(2) 0.004(2)
C54 0.034(3) 0.065(4) 0.004(2) -0.005(2) 0.009(2) 0.004(2)
C55 0.039(3) 0.061(4) 0.016(2) -0.009(2) 0.016(2) 0.001(3)
C56 0.029(3) 0.047(3) 0.027(3) -0.004(2) 0.020(2) 0.007(2)
C58 0.019(3) 0.041(3) 0.025(2) 0.003(2) 0.012(2) 0.009(2)
C59 0.024(3) 0.051(3) 0.027(3) 0.003(2) 0.020(2) 0.008(2)
C60 0.029(3) 0.053(3) 0.024(3) 0.000(2) 0.019(2) 0.007(2)
C61 0.023(3) 0.032(3) 0.027(2) -0.007(2) 0.010(2) -0.005(2)
C62 0.024(3) 0.042(3) 0.025(3) -0.009(2) 0.012(2) -0.006(2)
C63 0.026(3) 0.041(3) 0.031(3) -0.004(2) 0.014(2) -0.002(2)
C67 0.028(3) 0.041(3) 0.029(3) -0.004(2) 0.016(2) 0.009(2)
C71 0.029(3) 0.035(3) 0.018(2) -0.006(2) 0.012(2) -0.005(2)
C72 0.030(3) 0.063(4) 0.038(3) 0.002(3) 0.009(2) -0.012(3)
C73 0.023(3) 0.037(3) 0.054(4) -0.011(3) 0.011(3) -0.012(2)
C81 0.020(2) 0.042(3) 0.019(2) 0.003(2) 0.0003(19) -0.011(2)
F811 0.025(2) 0.049(2) 0.024(2) 0.0047(16) -0.0009(15) -0.0136(17)
C82 0.028(3) 0.054(4) 0.014(3) 0.006(3) 0.000(2) -0.006(3)
F821 0.0438(19) 0.073(3) 0.0140(16) 0.0064(18) 0.0028(14) -0.002(2)
F822 0.069(3) 0.058(3) 0.0190(17) -0.0055(17) 0.0117(17) 0.001(2)
F823 0.0317(17) 0.070(4) 0.021(2) 0.007(2) 0.0100(14) -0.0043(19)
C83 0.028(3) 0.048(3) 0.018(3) 0.011(3) 0.005(2) -0.004(3)
F831 0.038(3) 0.056(4) 0.0279(18) 0.0147(17) -0.0046(18) -0.006(2)
F832 0.036(3) 0.045(2) 0.032(2) 0.0068(15) 0.0094(17) -0.0126(18)
F833 0.034(3) 0.059(2) 0.0334(18) 0.0093(16) 0.0130(18) 0.0071(17)
C81A 0.020(2) 0.042(3) 0.019(2) 0.003(2) 0.0003(19) -0.011(2)
F814 0.03(2) 0.062(13) 0.038(14) -0.017(13) 0.011(13) -0.018(11)
C82A 0.028(3) 0.054(4) 0.014(3) 0.006(3) 0.000(2) -0.006(3)
F824 0.0438(19) 0.073(3) 0.0140(16) 0.0064(18) 0.0028(14) -0.002(2)
F825 0.0317(17) 0.070(4) 0.021(2) 0.007(2) 0.0100(14) -0.0043(19)
F826 0.036(3) 0.045(2) 0.032(2) 0.0068(15) 0.0094(17) -0.0126(18)
C83A 0.028(3) 0.048(3) 0.018(3) 0.011(3) 0.005(2) -0.004(3)
F834 0.038(3) 0.056(4) 0.0279(18) 0.0147(17) -0.0046(18) -0.006(2)
F835 0.034(3) 0.059(2) 0.0334(18) 0.0093(16) 0.0130(18) 0.0071(17)
F836 0.009(12) 0.12(2) 0.061(19) 0.032(16) 0.001(12) -0.009(12)
C91 0.027(2) 0.038(3) 0.016(2) 0.007(2) 0.003(2) -0.006(2)
C92 0.031(5) 0.057(7) 0.015(5) 0.012(5) 0.000(4) -0.013(5)
C93 0.040(6) 0.044(5) 0.029(6) -0.001(4) 0.002(5) -0.018(5)
C501 0.114(7) 0.088(7) 0.096(7) 0.016(5) 0.053(6) -0.013(5)
C502 0.055(7) 0.056(9) 0.088(11) 0.030(8) 0.042(8) 0.039(6)
C503 0.041(7) 0.123(12) 0.058(9) 0.021(7) 0.017(7) -0.028(7)
C504 0.109(12) 0.075(11) 0.054(9) 0.014(7) 0.047(9) -0.022(10)
C505 0.066(5) 0.089(6) 0.081(6) 0.035(5) 0.039(5) 0.006(5)
C92A 0.023(7) 0.040(8) 0.027(8) 0.002(5) 0.010(6) 0.000(6)
C93A 0.016(7) 0.064(9) 0.017(7) -0.014(5) 0.002(5) -0.009(5)
F611 0.0248(15) 0.0401(17) 0.0307(15) -0.0091(13) 0.0124(12) -0.0092(13)
F621 0.0476(18) 0.0360(18) 0.0333(16) 0.0023(13) 0.0281(14) 0.0021(14)
F622 0.0386(17) 0.062(2) 0.0233(15) -0.0065(14) 0.0112(13) -0.0084(16)
F623 0.0465(18) 0.052(2) 0.0378(17) -0.0033(15) 0.0293(15) 0.0077(15)
F631 0.0300(16) 0.049(2) 0.0447(18) -0.0078(15) 0.0211(14) 0.0049(14)
F632 0.0408(18) 0.0383(19) 0.056(2) -0.0191(16) 0.0240(16) -0.0044(15)
F633 0.0386(17) 0.0403(18) 0.0453(18) 0.0072(15) 0.0224(15) 0.0098(14)
F711 0.0452(18) 0.0427(18) 0.0371(16) -0.0130(14) 0.0268(15) -0.0136(15)
F721 0.0267(17) 0.067(2) 0.0411(18) 0.0092(17) 0.0008(14) -0.0141(16)
F722 0.0260(18) 0.069(3) 0.084(3) 0.030(2) 0.0082(17) 0.0036(17)
F723 0.037(2) 0.151(4) 0.0220(17) -0.003(2) -0.0003(15) -0.029(2)
F731 0.0325(17) 0.0376(19) 0.070(2) 0.0050(17) 0.0147(16) -0.0089(15)
F732 0.068(2) 0.061(2) 0.092(3) -0.049(2) 0.044(2) -0.022(2)
F733 0.0298(18) 0.040(2) 0.085(3) 0.0147(18) 0.0077(17) -0.0011(15)
F911 0.037(3) 0.049(4) 0.015(2) 0.004(2) 0.006(2) -0.013(3)
F912 0.020(4) 0.049(5) 0.026(4) 0.007(3) 0.008(3) -0.005(3)
F921 0.028(4) 0.056(5) 0.028(7) 0.009(5) -0.001(5) -0.017(4)
F922 0.027(3) 0.055(4) 0.034(3) 0.010(3) 0.001(2) 0.001(2)
F923 0.027(4) 0.076(9) 0.022(4) 0.016(5) 0.002(3) -0.022(6)
F924 0.043(4) 0.043(5) 0.027(4) 0.006(3) 0.016(3) -0.007(4)
F925 0.045(7) 0.051(8) 0.047(8) -0.011(6) 0.035(6) -0.022(7)
F926 0.028(6) 0.067(11) 0.028(9) 0.001(7) 0.008(5) -0.015(7)
F931 0.048(5) 0.038(4) 0.050(7) -0.008(4) 0.019(4) -0.004(4)
F932 0.043(2) 0.066(6) 0.031(4) -0.017(5) 0.006(4) -0.020(3)
F933 0.049(4) 0.044(4) 0.041(3) 0.013(3) 0.010(3) -0.010(3)
F934 0.042(5) 0.078(6) 0.035(4) -0.026(4) 0.024(4) -0.023(4)
F935 0.043(2) 0.066(6) 0.031(4) -0.017(5) 0.006(4) -0.020(3)
F936 0.032(8) 0.046(7) 0.032(7) -0.017(5) 0.005(5) -0.001(6)

loop_
_atom_type_symbol
_atom_type_description
_atom_type_scat_dispersion_real
_atom_type_scat_dispersion_imag
_atom_type_scat_source
C C 0.0033 0.0016 'International Tables Vol C Tables 4.2.6.8 and 6.1.1.4'
F F 0.0171 0.0103 'International Tables Vol C Tables 4.2.6.8 and 6.1.1.4'
H H 0.0000 0.0000 'International Tables Vol C Tables 4.2.6.8 and 6.1.1.4'

loop_
_geom_angle_atom_site_label_1
_geom_angle_atom_site_label_2
_geom_angle_atom_site_label_3
_geom_angle
_geom_angle_site_symmetry_1
_geom_angle_site_symmetry_3
_geom_angle_publ_flag
C9 C1 C5 106.5(4) . . ?
C9 C1 C2 108.8(4) . . ?
C5 C1 C2 100.7(4) . . ?
C9 C1 C61 113.2(4) . . ?
C5 C1 C61 113.3(4) . . ?
C2 C1 C61 113.3(4) . . ?
C12 C2 C3 119.0(4) . . ?
C12 C2 C1 122.6(4) . . ?
C3 C2 C1 110.3(4) . . ?
C2 C3 C15 121.1(4) . . ?
C2 C3 C4 108.9(4) . . ?
C15 C3 C4 119.1(4) . . ?
C18 C4 C5 121.3(4) . . ?
C18 C4 C3 120.3(4) . . ?
C5 C4 C3 109.1(4) . . ?
C6 C5 C4 120.1(4) . . ?
C6 C5 C1 123.8(4) . . ?
C4 C5 C1 108.7(4) . . ?
C5 C6 C20 118.6(4) . . ?
C5 C6 C7 125.1(4) . . ?
C20 C6 C7 109.1(4) . . ?
C8 C7 C6 106.1(4) . . ?
C8 C7 C22 108.1(4) . . ?
C6 C7 C22 101.2(4) . . ?
C8 C7 C71 112.2(4) . . ?
C6 C7 C71 114.5(4) . . ?
C22 C7 C71 113.9(4) . . ?
C9 C8 C25 110.0(4) . . ?
C9 C8 C7 124.7(4) . . ?
C25 C8 C7 121.2(4) . . ?
C8 C9 C10 108.2(4) . . ?
C8 C9 C1 125.3(4) . . ?
C10 C9 C1 121.9(4) . . ?
C11 C10 C9 120.7(4) . . ?
C11 C10 C26 119.2(4) . . ?
C9 C10 C26 107.9(4) . . ?
C10 C11 C12 120.3(4) . . ?
C10 C11 C29 121.5(4) . . ?
C12 C11 C29 107.0(4) . . ?
C2 C12 C13 120.4(4) . . ?
C2 C12 C11 121.4(4) . . ?
C13 C12 C11 106.9(4) . . ?
C14 C13 C12 120.9(4) . . ?
C14 C13 C30 121.7(4) . . ?
C12 C13 C30 107.4(4) . . ?
C13 C14 C15 119.2(4) . . ?
C13 C14 C33 119.1(4) . . ?
C15 C14 C33 108.1(4) . . ?
C3 C15 C14 119.2(4) . . ?
C3 C15 C16 120.2(4) . . ?
C14 C15 C16 108.1(4) . . ?
C17 C16 C15 120.3(4) . . ?
C17 C16 C34 119.9(5) . . ?
C15 C16 C34 108.7(4) . . ?
C16 C17 C37 120.5(4) . . ?
C16 C17 C18 119.8(4) . . ?
C37 C17 C18 107.2(4) . . ?
C4 C18 C19 118.9(5) . . ?
C4 C18 C17 120.3(4) . . ?
C19 C18 C17 108.5(4) . . ?
C20 C19 C18 119.8(4) . . ?
C20 C19 C38 120.3(5) . . ?
C18 C19 C38 108.2(4) . . ?
C19 C20 C6 121.1(4) . . ?
C19 C20 C21 120.1(4) . . ?
C6 C20 C21 109.1(4) . . ?
C40 C21 C22 120.8(4) . . ?
C40 C21 C20 120.0(5) . . ?
C22 C21 C20 109.1(4) . . ?
C23 C22 C21 119.5(4) . . ?
C23 C22 C7 123.8(4) . . ?
C21 C22 C7 109.2(4) . . ?
C22 C23 C42 120.8(5) . . ?
C22 C23 C24 121.4(4) . . ?
C42 C23 C24 107.3(4) . . ?
C25 C24 C44 118.7(4) . . ?
C25 C24 C23 118.7(4) . . ?
C44 C24 C23 108.4(4) . . ?
C24 C25 C26 120.8(4) . . ?
C24 C25 C8 121.8(4) . . ?
C26 C25 C8 107.6(4) . . ?
C27 C26 C25 121.0(4) . . ?
C27 C26 C10 121.9(4) . . ?
C25 C26 C10 106.3(4) . . ?
C26 C27 C45 118.6(4) . . ?
C26 C27 C28 122.7(4) . . ?
C45 C27 C28 110.8(4) . . ?
C29 C28 C47 107.0(4) . . ?
C29 C28 C27 108.8(4) . . ?
C47 C28 C27 100.0(4) . . ?
C29 C28 C81 113.3(4) . . ?
C47 C28 C81 113.2(4) . . ?
C27 C28 C81 113.6(4) . . ?
C30 C29 C11 109.1(4) . . ?
C30 C29 C28 125.3(4) . . ?
C11 C29 C28 121.3(4) . . ?
C29 C30 C13 109.6(4) . . ?
C29 C30 C31 124.4(4) . . ?
C13 C30 C31 121.6(4) . . ?
C48 C31 C30 106.6(4) . . ?
C48 C31 C32 102.0(4) . . ?
C30 C31 C32 108.5(4) . . ?
C48 C31 C91 114.8(4) . . ?
C30 C31 C91 111.6(4) . . ?
C32 C31 C91 112.8(4) . . ?
C33 C32 C50 119.3(4) . . ?
C33 C32 C31 123.5(4) . . ?
C50 C32 C31 109.1(4) . . ?
C32 C33 C34 120.1(4) . . ?
C32 C33 C14 121.3(4) . . ?
C34 C33 C14 107.3(4) . . ?
C35 C34 C16 119.7(5) . . ?
C35 C34 C33 120.2(4) . . ?
C16 C34 C33 107.7(4) . . ?
C34 C35 C51 119.4(4) . . ?
C34 C35 C36 120.5(4) . . ?
C51 C35 C36 107.5(5) . . ?
C37 C36 C53 120.3(5) . . ?
C37 C36 C35 118.8(5) . . ?
C53 C36 C35 108.1(4) . . ?
C36 C37 C17 120.6(5) . . ?
C36 C37 C38 119.6(5) . . ?
C17 C37 C38 108.1(4) . . ?
C39 C38 C19 120.0(5) . . ?
C39 C38 C37 120.1(5) . . ?
C19 C38 C37 108.1(5) . . ?
C38 C39 C54 119.8(5) . . ?
C38 C39 C40 119.7(4) . . ?
C54 C39 C40 108.1(5) . . ?
C21 C40 C41 119.8(5) . . ?
C21 C40 C39 119.9(5) . . ?
C41 C40 C39 108.1(4) . . ?
C42 C41 C40 119.4(4) . . ?
C42 C41 C55 120.1(4) . . ?
C40 C41 C55 108.4(5) . . ?
C41 C42 C23 119.6(4) . . ?
C41 C42 C43 119.9(5) . . ?
C23 C42 C43 108.3(4) . . ?
C67 C43 C44 119.6(4) . . ?
C67 C43 C42 119.8(5) . . ?
C44 C43 C42 108.4(4) . . ?
C45 C44 C24 119.5(4) . . ?
C45 C44 C43 119.9(4) . . ?
C24 C44 C43 107.7(4) . . ?
C44 C45 C27 121.2(4) . . ?
C44 C45 C46 120.6(4) . . ?
C27 C45 C46 108.4(4) . . ?
C58 C46 C45 119.7(4) . . ?
C58 C46 C47 120.3(5) . . ?
C45 C46 C47 110.0(4) . . ?
C48 C47 C46 120.7(4) . . ?
C48 C47 C28 122.7(4) . . ?
C46 C47 C28 108.6(4) . . ?
C47 C48 C49 118.8(4) . . ?
C47 C48 C31 125.6(4) . . ?
C49 C48 C31 108.6(4) . . ?
C59 C49 C48 121.1(5) . . ?
C59 C49 C50 120.5(4) . . ?
C48 C49 C50 109.4(4) . . ?
C51 C50 C32 120.8(5) . . ?
C51 C50 C49 120.1(5) . . ?
C32 C50 C49 108.9(4) . . ?
C50 C51 C35 120.0(5) . . ?
C50 C51 C52 119.7(5) . . ?
C35 C51 C52 108.8(4) . . ?
C60 C52 C51 120.4(4) . . ?
C60 C52 C53 119.8(5) . . ?
C51 C52 C53 107.4(5) . . ?
C54 C53 C36 120.6(5) . . ?
C54 C53 C52 119.3(5) . . ?
C36 C53 C52 108.2(5) . . ?
C53 C54 C39 119.7(5) . . ?
C53 C54 C55 120.6(4) . . ?
C39 C54 C55 107.2(5) . . ?
C56 C55 C41 119.9(5) . . ?
C56 C55 C54 119.6(5) . . ?
C41 C55 C54 108.1(5) . . ?
C55 C56 C60 120.1(5) . . ?
C55 C56 C67 120.6(5) . . ?
C60 C56 C67 108.2(4) . . ?
C46 C58 C59 119.0(5) . . ?
C46 C58 C67 119.8(4) . . ?
C59 C58 C67 108.9(4) . . ?
C49 C59 C58 119.9(4) . . ?
C49 C59 C60 120.0(5) . . ?
C58 C59 C60 107.7(5) . . ?
C52 C60 C56 120.6(4) . . ?
C52 C60 C59 119.3(5) . . ?
C56 C60 C59 107.9(5) . . ?
F611 C61 C63 104.9(4) . . ?
F611 C61 C62 105.7(4) . . ?
C63 C61 C62 110.7(4) . . ?
F611 C61 C1 108.5(4) . . ?
C63 C61 C1 113.9(4) . . ?
C62 C61 C1 112.4(4) . . ?
F622 C62 F623 107.7(4) . . ?
F622 C62 F621 107.9(4) . . ?
F623 C62 F621 106.8(4) . . ?
F622 C62 C61 111.2(4) . . ?
F623 C62 C61 111.8(4) . . ?
F621 C62 C61 111.2(4) . . ?
F631 C63 F633 106.2(4) . . ?
F631 C63 F632 107.6(4) . . ?
F633 C63 F632 107.7(4) . . ?
F631 C63 C61 112.3(4) . . ?
F633 C63 C61 111.1(4) . . ?
F632 C63 C61 111.8(4) . . ?
C43 C67 C58 120.4(4) . . ?
C43 C67 C56 119.7(4) . . ?
C58 C67 C56 107.3(5) . . ?
F711 C71 C73 104.1(4) . . ?
F711 C71 C72 105.7(4) . . ?
C73 C71 C72 110.1(4) . . ?
F711 C71 C7 107.8(4) . . ?
C73 C71 C7 114.2(4) . . ?
C72 C71 C7 114.0(4) . . ?
F723 C72 F721 109.0(5) . . ?
F723 C72 F722 107.7(5) . . ?
F721 C72 F722 106.6(5) . . ?
F723 C72 C71 112.3(5) . . ?
F721 C72 C71 111.9(5) . . ?
F722 C72 C71 109.1(5) . . ?
F733 C73 F731 107.5(5) . . ?
F733 C73 F732 106.6(5) . . ?
F731 C73 F732 107.0(4) . . ?
F733 C73 C71 112.6(4) . . ?
F731 C73 C71 111.7(4) . . ?
F732 C73 C71 111.2(5) . . ?
F811 C81 C83 105.6(4) . . ?
F811 C81 C82 105.4(4) . . ?
C83 C81 C82 110.5(4) . . ?
F811 C81 C28 107.7(4) . . ?
C83 C81 C28 114.3(4) . . ?
C82 C81 C28 112.6(4) . . ?
F823 C82 F821 107.9(5) . . ?
F823 C82 F822 108.2(5) . . ?
F821 C82 F822 106.9(4) . . ?
F823 C82 C81 109.8(5) . . ?
F821 C82 C81 112.5(5) . . ?
F822 C82 C81 111.3(4) . . ?
F832 C83 F831 107.3(4) . . ?
F832 C83 F833 108.5(5) . . ?
F831 C83 F833 104.6(6) . . ?
F832 C83 C81 112.1(5) . . ?
F831 C83 C81 112.6(5) . . ?
F833 C83 C81 111.4(7) . . ?
F824 C82A F825 109(2) . . ?
F824 C82A F826 107(2) . . ?
F825 C82A F826 105(2) . . ?
F836 C83A F835 105(3) . . ?
F836 C83A F834 105(2) . . ?
F835 C83A F834 105(3) . . ?
F911 C91 F912 42.3(3) . . ?
F911 C91 C93A 70.9(6) . . ?
F912 C91 C93A 108.8(6) . . ?
F911 C91 C92 106.9(5) . . ?
F912 C91 C92 69.1(5) . . ?
C93A C91 C92 128.0(7) . . ?
F911 C91 C92A 132.8(6) . . ?
F912 C91 C92A 100.2(6) . . ?
C93A C91 C92A 112.7(7) . . ?
C92 C91 C92A 31.7(4) . . ?
F911 C91 C93 101.0(5) . . ?
F912 C91 C93 132.6(6) . . ?
C93A C91 C93 31.1(5) . . ?
C92 C91 C93 111.8(6) . . ?
C92A C91 C93 86.5(6) . . ?
F911 C91 C31 107.2(4) . . ?
F912 C91 C31 106.9(5) . . ?
C93A C91 C31 115.0(6) . . ?
C92 C91 C31 114.9(5) . . ?
C92A C91 C31 112.0(6) . . ?
C93 C91 C31 113.8(5) . . ?
F922 C92 F921 107.7(10) . . ?
F922 C92 F923 108.4(8) . . ?
F921 C92 F923 105.8(11) . . ?
F922 C92 C91 110.0(7) . . ?
F921 C92 C91 113.4(14) . . ?
F923 C92 C91 111.4(9) . . ?
F933 C93 F932 107.0(11) . . ?
F933 C93 F931 107.0(9) . . ?
F932 C93 F931 106.5(16) . . ?
F933 C93 C91 111.0(8) . . ?
F932 C93 C91 109(2) . . ?
F931 C93 C91 115.6(11) . . ?
C502 C501 C503 111.2(11) . . ?
C501 C502 H502 120(8) . . ?
C505 C503 C501 118.6(11) . . ?
C505 C503 H503 120.7 . . ?
C501 C503 H503 120.7 . . ?
C504 C505 C503 128.6(14) . . ?
F926 C92A F925 107.0(16) . . ?
F926 C92A F924 106.0(12) . . ?
F925 C92A F924 106.7(11) . . ?
F926 C92A C91 113.4(18) . . ?
F925 C92A C91 113.2(12) . . ?
F924 C92A C91 110.0(8) . . ?
F934 C93A F936 109.5(10) . . ?
F934 C93A F935 109.2(16) . . ?
F936 C93A F935 107.2(19) . . ?
F934 C93A C91 108.1(9) . . ?
F936 C93A C91 107.7(13) . . ?
F935 C93A C91 115(3) . . ?

loop_
_geom_bond_atom_site_label_1
_geom_bond_atom_site_label_2
_geom_bond_distance
_geom_bond_site_symmetry_2
_geom_bond_publ_flag
C1 C9 1.519(7) . ?
C1 C5 1.543(6) . ?
C1 C2 1.544(7) . ?
C1 C61 1.579(6) . ?
C2 C12 1.376(6) . ?
C2 C3 1.404(6) . ?
C3 C15 1.405(7) . ?
C3 C4 1.451(7) . ?
C4 C18 1.370(6) . ?
C4 C5 1.440(7) . ?
C5 C6 1.363(7) . ?
C6 C20 1.442(6) . ?
C6 C7 1.536(7) . ?
C7 C8 1.526(6) . ?
C7 C22 1.547(6) . ?
C7 C71 1.570(7) . ?
C8 C9 1.357(7) . ?
C8 C25 1.469(6) . ?
C9 C10 1.463(6) . ?
C10 C11 1.349(7) . ?
C10 C26 1.464(7) . ?
C11 C12 1.454(7) . ?
C11 C29 1.470(6) . ?
C12 C13 1.432(6) . ?
C13 C14 1.365(7) . ?
C13 C30 1.469(7) . ?
C14 C15 1.430(6) . ?
C14 C33 1.464(6) . ?
C15 C16 1.436(7) . ?
C16 C17 1.379(7) . ?
C16 C34 1.441(7) . ?
C17 C37 1.432(7) . ?
C17 C18 1.458(7) . ?
C18 C19 1.429(7) . ?
C19 C20 1.382(7) . ?
C19 C38 1.430(7) . ?
C20 C21 1.443(7) . ?
C21 C40 1.379(7) . ?
C21 C22 1.429(7) . ?
C22 C23 1.361(6) . ?
C23 C42 1.428(7) . ?
C23 C24 1.466(6) . ?
C24 C25 1.365(6) . ?
C24 C44 1.433(6) . ?
C25 C26 1.429(6) . ?
C26 C27 1.364(6) . ?
C27 C45 1.407(6) . ?
C27 C28 1.547(6) . ?
C28 C29 1.517(7) . ?
C28 C47 1.546(6) . ?
C28 C81 1.574(6) . ?
C29 C30 1.344(7) . ?
C30 C31 1.526(7) . ?
C31 C48 1.524(7) . ?
C31 C32 1.546(6) . ?
C31 C91 1.589(6) . ?
C32 C33 1.376(7) . ?
C32 C50 1.423(7) . ?
C33 C34 1.446(6) . ?
C34 C35 1.382(7) . ?
C35 C51 1.430(7) . ?
C35 C36 1.456(7) . ?
C36 C37 1.383(7) . ?
C36 C53 1.431(8) . ?
C37 C38 1.454(7) . ?
C38 C39 1.394(8) . ?
C39 C54 1.439(7) . ?
C39 C40 1.446(8) . ?
C40 C41 1.427(7) . ?
C41 C42 1.402(7) . ?
C41 C55 1.432(7) . ?
C42 C43 1.450(7) . ?
C43 C67 1.393(7) . ?
C43 C44 1.438(7) . ?
C44 C45 1.394(7) . ?
C45 C46 1.433(7) . ?
C46 C58 1.396(6) . ?
C46 C47 1.436(7) . ?
C47 C48 1.361(7) . ?
C48 C49 1.443(6) . ?
C49 C59 1.379(7) . ?
C49 C50 1.446(7) . ?
C50 C51 1.386(6) . ?
C51 C52 1.444(7) . ?
C52 C60 1.400(7) . ?
C52 C53 1.450(7) . ?
C53 C54 1.395(8) . ?
C54 C55 1.456(8) . ?
C55 C56 1.390(7) . ?
C56 C60 1.437(7) . ?
C56 C67 1.446(7) . ?
C58 C59 1.425(7) . ?
C58 C67 1.443(7) . ?
C59 C60 1.453(7) . ?
C61 F611 1.375(5) . ?
C61 C63 1.521(7) . ?
C61 C62 1.527(7) . ?
C62 F622 1.321(5) . ?
C62 F623 1.330(5) . ?
C62 F621 1.336(6) . ?
C63 F631 1.326(5) . ?
C63 F633 1.334(6) . ?
C63 F632 1.335(6) . ?
C71 F711 1.352(5) . ?
C71 C73 1.525(8) . ?
C71 C72 1.526(7) . ?
C72 F723 1.300(6) . ?
C72 F721 1.322(6) . ?
C72 F722 1.356(7) . ?
C73 F733 1.316(6) . ?
C73 F731 1.324(6) . ?
C73 F732 1.340(6) . ?
C81 F811 1.379(5) . ?
C81 C83 1.509(8) . ?
C81 C82 1.532(8) . ?
C82 F823 1.319(7) . ?
C82 F821 1.327(6) . ?
C82 F822 1.333(6) . ?
C83 F832 1.317(6) . ?
C83 F831 1.343(6) . ?
C83 F833 1.349(9) . ?
C82A F824 1.321(15) . ?
C82A F825 1.324(15) . ?
C82A F826 1.327(15) . ?
C83A F836 1.339(15) . ?
C83A F835 1.343(16) . ?
C83A F834 1.345(16) . ?
C91 F911 1.406(6) . ?
C91 F912 1.419(8) . ?
C91 C93A 1.460(12) . ?
C91 C92 1.472(10) . ?
C91 C92A 1.527(12) . ?
C91 C93 1.537(11) . ?
C92 F922 1.319(9) . ?
C92 F921 1.336(11) . ?
C92 F923 1.338(11) . ?
C93 F933 1.342(9) . ?
C93 F932 1.343(11) . ?
C93 F931 1.345(11) . ?
C501 C502 1.414(18) . ?
C501 C503 1.512(19) . ?
C502 H502 0.94(2) . ?
C503 C505 1.350(19) . ?
C503 H503 0.9500 . ?
C504 C505 1.306(18) . ?
C92A F926 1.332(13) . ?
C92A F925 1.346(13) . ?
C92A F924 1.348(11) . ?
C93A F934 1.320(11) . ?
C93A F936 1.334(13) . ?
C93A F935 1.338(13) . ?
